data_4515955
loop_
_publ_author_name
'Aghazadeh Meshgi, Mohammad'
'Zaitsev, Kirill V.'
'Vener, Mikhail V.'
'Churakov, Andrei V.'
'Baumgartner, Judith'
'Marschner, Christoph'

_publ_section_title
;
 Hypercoordinated Oligosilanes Based on Aminotrisphenols.
;
_journal_issue 8
_journal_name_full 'ACS omega'
_journal_page_first 10317
_journal_page_last 10330
_journal_paper_doi 10.1021/acsomega.8b01402
_journal_volume 3
_journal_year 2018
_chemical_formula_sum 'C36 H57 N O3 Si5'
_chemical_formula_weight 692.28
_space_group_IT_number 165
_space_group_name_Hall '-P 3 2"c'
_space_group_name_H-M_alt 'P -3 c 1'
_symmetry_cell_setting trigonal
_symmetry_space_group_name_H-M 'P -3 c 1'
_atom_sites_solution_hydrogens geom
_atom_sites_solution_primary direct
_atom_sites_solution_secondary difmap
_audit_creation_method SHELXL-97
_cell_angle_alpha 90.00
_cell_angle_beta 90.00
_cell_angle_gamma 120.00
_cell_formula_units_Z 4
_cell_length_a 14.3849(18)
_cell_length_b 14.3849(18)
_cell_length_c 22.169(4)
_cell_measurement_reflns_used 14110
_cell_measurement_temperature 100(2)
_cell_measurement_theta_max 52.504
_cell_measurement_theta_min 4.902
_cell_volume 3972.7(10)
_computing_cell_refinement 'Bruker XSCANS'
_computing_data_collection 'Bruker XSCANS'
_computing_data_reduction 'Bruker SHELXTL'
_computing_molecular_graphics 'Bruker SHELXTL'
_computing_publication_material 'Bruker SHELXTL'
_computing_structure_refinement 'SHELXL-97 (Sheldrick, 1997)'
_computing_structure_solution 'SHELXS-97 (Sheldrick, 1990)'
_diffrn_ambient_temperature 100(2)
_diffrn_measured_fraction_theta_full 0.998
_diffrn_measured_fraction_theta_max 0.998
_diffrn_measurement_device_type 'SMART APEX''
_diffrn_measurement_method '\w scans'
_diffrn_radiation_monochromator graphite
_diffrn_radiation_source 'fine-focus sealed tube'
_diffrn_radiation_type MoK\a
_diffrn_radiation_wavelength 0.71073
_diffrn_reflns_av_R_equivalents 0.0351
_diffrn_reflns_av_sigmaI/netI 0.0163
_diffrn_reflns_limit_h_max 17
_diffrn_reflns_limit_h_min -17
_diffrn_reflns_limit_k_max 17
_diffrn_reflns_limit_k_min -17
_diffrn_reflns_limit_l_max 27
_diffrn_reflns_limit_l_min -27
_diffrn_reflns_number 29652
_diffrn_reflns_theta_full 26.36
_diffrn_reflns_theta_max 26.36
_diffrn_reflns_theta_min 1.63
_exptl_absorpt_coefficient_mu 0.213
_exptl_absorpt_correction_T_max 0.9749
_exptl_absorpt_correction_T_min 0.9586
_exptl_absorpt_correction_type multi-scan
_exptl_absorpt_process_details SADABS
_exptl_crystal_colour colorless
_exptl_crystal_density_diffrn 1.157
_exptl_crystal_density_method 'not measured'
_exptl_crystal_description blocks
_exptl_crystal_F_000 1496
_exptl_crystal_size_max 0.20
_exptl_crystal_size_mid 0.20
_exptl_crystal_size_min 0.12
_refine_diff_density_max 0.450
_refine_diff_density_min -0.299
_refine_diff_density_rms 0.069
_refine_ls_extinction_method none
_refine_ls_goodness_of_fit_ref 1.261
_refine_ls_hydrogen_treatment constr
_refine_ls_matrix_type full
_refine_ls_number_parameters 142
_refine_ls_number_reflns 2696
_refine_ls_number_restraints 0
_refine_ls_restrained_S_all 1.261
_refine_ls_R_factor_all 0.0611
_refine_ls_R_factor_gt 0.0599
_refine_ls_shift/su_max 0.000
_refine_ls_shift/su_mean 0.000
_refine_ls_structure_factor_coef Fsqd
_refine_ls_weighting_details 'calc w=1/[\s^2^(Fo^2^)+(0.0292P)^2^+9.0313P] where P=(Fo^2^+2Fc^2^)/3'
_refine_ls_weighting_scheme calc
_refine_ls_wR_factor_gt 0.1355
_refine_ls_wR_factor_ref 0.1361
_reflns_number_gt 2636
_reflns_number_total 2696
_reflns_threshold_expression >2sigma(I)
_cod_data_source_file ao8b01402_si_002.cif
_cod_data_source_block 1174j
_cod_original_cell_volume 3972.8(10)
_cod_original_sg_symbol_H-M P-3c1
_cod_database_code 4515955

loop_
_symmetry_equiv_pos_as_xyz
'x, y, z'
'-y, x-y, z'
'-x+y, -x, z'
'y, x, -z+1/2'
'x-y, -y, -z+1/2'
'-x, -x+y, -z+1/2'
'-x, -y, -z'
'y, -x+y, -z'
'x-y, x, -z'
'-y, -x, z-1/2'
'-x+y, y, z-1/2'
'x, x-y, z-1/2'

loop_
_atom_site_label
_atom_site_type_symbol
_atom_site_fract_x
_atom_site_fract_y
_atom_site_fract_z
_atom_site_U_iso_or_equiv
_atom_site_adp_type
_atom_site_occupancy
_atom_site_symmetry_multiplicity
_atom_site_calc_flag
_atom_site_refinement_flags
Si1 Si 0.6667 0.3333 0.49637(5) 0.0147(3) Uani 1 3 d S
Si2 Si 0.6667 0.3333 0.38915(5) 0.0165(3) Uani 1 3 d S
Si3 Si 0.61136(7) 0.45759(7) 0.35980(3) 0.0225(2) Uani 1 1 d .
N1 N 0.6667 0.3333 0.59725(17) 0.0167(8) Uani 1 3 d S
O1 O 0.75092(15) 0.46488(15) 0.50314(8) 0.0185(4) Uani 1 1 d .
C1 C 0.7859(2) 0.5468(2) 0.54441(12) 0.0173(5) Uani 1 1 d .
C2 C 0.7435(2) 0.5307(2) 0.60225(12) 0.0186(6) Uani 1 1 d .
C3 C 0.7853(2) 0.6162(2) 0.64240(13) 0.0218(6) Uani 1 1 d .
H3 H 0.7571 0.6050 0.6822 0.026 Uiso 1 1 calc R
C4 C 0.8670(2) 0.7175(2) 0.62628(13) 0.0260(6) Uani 1 1 d .
C5 C 0.9110(3) 0.8090(3) 0.67109(15) 0.0411(8) Uani 1 1 d .
H5A H 0.8586 0.8327 0.6772 0.062 Uiso 1 1 calc R
H5B H 0.9780 0.8689 0.6555 0.062 Uiso 1 1 calc R
H5C H 0.9250 0.7848 0.7096 0.062 Uiso 1 1 calc R
C6 C 0.9062(2) 0.7316(2) 0.56757(13) 0.0241(6) Uani 1 1 d .
H6 H 0.9616 0.8007 0.5556 0.029 Uiso 1 1 calc R
C7 C 0.8675(2) 0.6482(2) 0.52580(13) 0.0205(6) Uani 1 1 d .
C8 C 0.9119(2) 0.6658(2) 0.46300(13) 0.0260(6) Uani 1 1 d .
H8A H 0.9603 0.6365 0.4596 0.039 Uiso 1 1 calc R
H8B H 0.9516 0.7429 0.4542 0.039 Uiso 1 1 calc R
H8C H 0.8528 0.6295 0.4342 0.039 Uiso 1 1 calc R
C9 C 0.7703(2) 0.3472(2) 0.62004(12) 0.0194(6) Uani 1 1 d .
H9A H 0.7716 0.3527 0.6646 0.023 Uiso 1 1 calc R
H9B H 0.8300 0.4152 0.6040 0.023 Uiso 1 1 calc R
C10 C 0.4786(3) 0.3954(3) 0.32002(14) 0.0344(8) Uani 1 1 d .
H10A H 0.4229 0.3413 0.3462 0.052 Uiso 1 1 calc R
H10B H 0.4828 0.3613 0.2826 0.052 Uiso 1 1 calc R
H10C H 0.4607 0.4511 0.3104 0.052 Uiso 1 1 calc R
C11 C 0.5968(3) 0.5266(2) 0.42816(14) 0.0285(7) Uani 1 1 d .
H11A H 0.5694 0.5739 0.4159 0.043 Uiso 1 1 calc R
H11B H 0.6669 0.5692 0.4476 0.043 Uiso 1 1 calc R
H11C H 0.5465 0.4727 0.4566 0.043 Uiso 1 1 calc R
C12 C 0.7059(3) 0.5680(3) 0.30774(18) 0.0475(10) Uani 1 1 d .
H12A H 0.7128 0.5367 0.2699 0.071 Uiso 1 1 calc R
H12B H 0.7765 0.6087 0.3269 0.071 Uiso 1 1 calc R
H12C H 0.6776 0.6161 0.2993 0.071 Uiso 1 1 calc R

loop_
_atom_site_aniso_label
_atom_site_aniso_U_11
_atom_site_aniso_U_22
_atom_site_aniso_U_33
_atom_site_aniso_U_23
_atom_site_aniso_U_13
_atom_site_aniso_U_12
Si1 0.0145(4) 0.0145(4) 0.0152(6) 0.000 0.000 0.00725(19)
Si2 0.0175(4) 0.0175(4) 0.0144(6) 0.000 0.000 0.0088(2)
Si3 0.0263(4) 0.0246(4) 0.0204(4) 0.0046(3) 0.0016(3) 0.0156(4)
N1 0.0150(11) 0.0150(11) 0.0201(19) 0.000 0.000 0.0075(6)
O1 0.0190(10) 0.0151(9) 0.0179(9) -0.0024(7) -0.0004(7) 0.0059(8)
C1 0.0152(13) 0.0158(13) 0.0231(13) -0.0030(10) -0.0050(10) 0.0095(11)
C2 0.0186(13) 0.0184(13) 0.0213(13) -0.0003(11) -0.0034(10) 0.0111(11)
C3 0.0235(14) 0.0245(14) 0.0227(13) -0.0042(11) -0.0043(11) 0.0161(12)
C4 0.0253(15) 0.0208(14) 0.0344(15) -0.0074(12) -0.0101(13) 0.0133(13)
C5 0.051(2) 0.0251(17) 0.0397(18) -0.0135(14) -0.0100(17) 0.0139(16)
C6 0.0190(14) 0.0150(13) 0.0362(16) 0.0000(12) -0.0057(12) 0.0069(11)
C7 0.0172(13) 0.0192(13) 0.0263(14) 0.0010(11) -0.0020(11) 0.0101(11)
C8 0.0210(14) 0.0199(14) 0.0307(15) 0.0036(12) 0.0037(12) 0.0053(12)
C9 0.0182(13) 0.0205(13) 0.0191(12) -0.0013(10) -0.0030(10) 0.0093(11)
C10 0.0393(19) 0.044(2) 0.0300(16) -0.0024(14) -0.0107(14) 0.0284(17)
C11 0.0319(17) 0.0253(15) 0.0348(16) -0.0048(13) -0.0054(13) 0.0193(14)
C12 0.051(2) 0.051(2) 0.051(2) 0.0302(19) 0.0178(18) 0.033(2)

loop_
_atom_type_symbol
_atom_type_description
_atom_type_scat_dispersion_real
_atom_type_scat_dispersion_imag
_atom_type_scat_source
C C 0.0033 0.0016 'International Tables Vol C Tables 4.2.6.8 and 6.1.1.4'
H H 0.0000 0.0000 'International Tables Vol C Tables 4.2.6.8 and 6.1.1.4'
N N 0.0061 0.0033 'International Tables Vol C Tables 4.2.6.8 and 6.1.1.4'
O O 0.0106 0.0060 'International Tables Vol C Tables 4.2.6.8 and 6.1.1.4'
Si Si 0.0817 0.0704 'International Tables Vol C Tables 4.2.6.8 and 6.1.1.4'

loop_
_geom_angle_atom_site_label_1
_geom_angle_atom_site_label_2
_geom_angle_atom_site_label_3
_geom_angle
_geom_angle_site_symmetry_1
_geom_angle_site_symmetry_3
O1 Si1 O1 119.20(2) 2_655 3_665
O1 Si1 O1 119.20(2) 2_655 .
O1 Si1 O1 119.20(2) 3_665 .
O1 Si1 N1 84.83(7) 2_655 .
O1 Si1 N1 84.83(7) 3_665 .
O1 Si1 N1 84.83(7) . .
O1 Si1 Si2 95.17(7) 2_655 .
O1 Si1 Si2 95.17(7) 3_665 .
O1 Si1 Si2 95.17(7) . .
N1 Si1 Si2 180.000(1) . .
Si1 Si2 Si3 105.85(3) . 2_655
Si1 Si2 Si3 105.85(3) . 3_665
Si3 Si2 Si3 112.84(3) 2_655 3_665
Si1 Si2 Si3 105.85(3) . .
Si3 Si2 Si3 112.83(3) 2_655 .
Si3 Si2 Si3 112.83(3) 3_665 .
C10 Si3 C11 105.97(15) . .
C10 Si3 C12 104.34(17) . .
C11 Si3 C12 105.83(18) . .
C10 Si3 Si2 114.41(11) . .
C11 Si3 Si2 110.08(10) . .
C12 Si3 Si2 115.43(12) . .
C9 N1 C9 109.11(17) 3_665 .
C9 N1 C9 109.11(17) 3_665 2_655
C9 N1 C9 109.11(17) . 2_655
C9 N1 Si1 109.83(17) 3_665 .
C9 N1 Si1 109.83(17) . .
C9 N1 Si1 109.83(17) 2_655 .
C1 O1 Si1 141.32(18) . .
O1 C1 C2 122.0(2) . .
O1 C1 C7 117.0(2) . .
C2 C1 C7 121.0(2) . .
C3 C2 C1 119.0(3) . .
C3 C2 C9 121.1(2) . 2_655
C1 C2 C9 119.9(2) . 2_655
C4 C3 C2 122.0(3) . .
C3 C4 C6 117.6(3) . .
C3 C4 C5 120.8(3) . .
C6 C4 C5 121.6(3) . .
C7 C6 C4 122.5(3) . .
C6 C7 C1 117.8(3) . .
C6 C7 C8 121.3(3) . .
C1 C7 C8 120.9(2) . .
N1 C9 C2 112.5(2) . 3_665

loop_
_geom_bond_atom_site_label_1
_geom_bond_atom_site_label_2
_geom_bond_distance
_geom_bond_site_symmetry_2
Si1 O1 1.6669(18) 2_655
Si1 O1 1.6669(18) 3_665
Si1 O1 1.6669(18) .
Si1 N1 2.237(4) .
Si1 Si2 2.3770(17) .
Si2 Si3 2.3818(9) 2_655
Si2 Si3 2.3818(9) 3_665
Si2 Si3 2.3818(9) .
Si3 C10 1.875(3) .
Si3 C11 1.880(3) .
Si3 C12 1.882(4) .
N1 C9 1.489(3) 3_665
N1 C9 1.489(3) .
N1 C9 1.489(3) 2_655
O1 C1 1.374(3) .
C1 C2 1.389(4) .
C1 C7 1.401(4) .
C2 C3 1.388(4) .
C2 C9 1.496(4) 2_655
C3 C4 1.385(4) .
C4 C6 1.393(4) .
C4 C5 1.513(4) .
C6 C7 1.392(4) .
C7 C8 1.499(4) .
C9 C2 1.496(4) 3_665

loop_
_geom_torsion_atom_site_label_1
_geom_torsion_atom_site_label_2
_geom_torsion_atom_site_label_3
_geom_torsion_atom_site_label_4
_geom_torsion
_geom_torsion_site_symmetry_1
_geom_torsion_site_symmetry_4
O1 Si1 Si2 Si3 -56.71(7) 2_655 2_655
O1 Si1 Si2 Si3 63.29(7) 3_665 2_655
O1 Si1 Si2 Si3 -176.71(7) . 2_655
N1 Si1 Si2 Si3 -171(87) . 2_655
O1 Si1 Si2 Si3 -176.71(7) 2_655 3_665
O1 Si1 Si2 Si3 -56.71(7) 3_665 3_665
O1 Si1 Si2 Si3 63.29(7) . 3_665
N1 Si1 Si2 Si3 69(58) . 3_665
O1 Si1 Si2 Si3 63.29(7) 2_655 .
O1 Si1 Si2 Si3 -176.71(7) 3_665 .
O1 Si1 Si2 Si3 -56.71(7) . .
N1 Si1 Si2 Si3 -51(47) . .
Si1 Si2 Si3 C10 -114.08(12) . .
Si3 Si2 Si3 C10 1.24(14) 2_655 .
Si3 Si2 Si3 C10 130.60(12) 3_665 .
Si1 Si2 Si3 C11 5.10(11) . .
Si3 Si2 Si3 C11 120.42(12) 2_655 .
Si3 Si2 Si3 C11 -110.21(12) 3_665 .
Si1 Si2 Si3 C12 124.80(16) . .
Si3 Si2 Si3 C12 -119.88(16) 2_655 .
Si3 Si2 Si3 C12 9.48(17) 3_665 .
O1 Si1 N1 C9 46.31(13) 2_655 3_665
O1 Si1 N1 C9 -73.69(13) 3_665 3_665
O1 Si1 N1 C9 166.31(13) . 3_665
Si2 Si1 N1 C9 160(100) . 3_665
O1 Si1 N1 C9 166.31(13) 2_655 .
O1 Si1 N1 C9 46.31(13) 3_665 .
O1 Si1 N1 C9 -73.69(13) . .
Si2 Si1 N1 C9 -80(56) . .
O1 Si1 N1 C9 -73.69(13) 2_655 2_655
O1 Si1 N1 C9 166.31(13) 3_665 2_655
O1 Si1 N1 C9 46.31(13) . 2_655
Si2 Si1 N1 C9 40(49) . 2_655
O1 Si1 O1 C1 64.3(3) 2_655 .
O1 Si1 O1 C1 -98.0(3) 3_665 .
N1 Si1 O1 C1 -16.9(3) . .
Si2 Si1 O1 C1 163.1(3) . .
Si1 O1 C1 C2 -2.8(4) . .
Si1 O1 C1 C7 176.6(2) . .
O1 C1 C2 C3 177.6(2) . .
C7 C1 C2 C3 -1.8(4) . .
O1 C1 C2 C9 -3.5(4) . 2_655
C7 C1 C2 C9 177.1(2) . 2_655
C1 C2 C3 C4 1.0(4) . .
C9 C2 C3 C4 -177.9(3) 2_655 .
C2 C3 C4 C6 0.4(4) . .
C2 C3 C4 C5 -179.9(3) . .
C3 C4 C6 C7 -0.9(4) . .
C5 C4 C6 C7 179.4(3) . .
C4 C6 C7 C1 0.0(4) . .
C4 C6 C7 C8 -179.7(3) . .
O1 C1 C7 C6 -178.1(2) . .
C2 C1 C7 C6 1.3(4) . .
O1 C1 C7 C8 1.6(4) . .
C2 C1 C7 C8 -179.0(3) . .
C9 N1 C9 C2 57.4(4) 3_665 3_665
C9 N1 C9 C2 176.48(19) 2_655 3_665
Si1 N1 C9 C2 -63.1(2) . 3_665
